data_2216391
loop_
_publ_author_name
'Qiang Wang'
'Da-Qi Wang'
'Yu-Ying Sun'

_publ_section_title
;
 <i>N</i>,<i>N</i>'-Bis(4-pyridylmethylene)benzene-1,4-diamine
 monohydrate
;
_journal_coeditor_code CV2345
_journal_issue 12
_journal_name_full 'Acta Crystallographica Section E'
_journal_page_first o4665
_journal_page_last o4665
_journal_paper_doi 10.1107/S1600536807056711
_journal_volume 63
_journal_year 2007
_chemical_formula_iupac 'C18 H16 N4 O'
_chemical_formula_moiety 'C18 H16 N4 O'
_chemical_formula_sum 'C18 H16 N4 O'
_chemical_formula_weight 304.35
_chemical_name_systematic
;
<i>N</i>,<i>N</i>'-Bis(4-pyridylmethylene)benzene-1,4-diamine monohydrate
;
_space_group_IT_number 2
_symmetry_cell_setting triclinic
_symmetry_space_group_name_Hall '-P 1'
_symmetry_space_group_name_H-M 'P -1'
_atom_sites_solution_hydrogens geom
_atom_sites_solution_primary direct
_atom_sites_solution_secondary difmap
_audit_creation_method SHELXL-97
_cell_angle_alpha 109.914(3)
_cell_angle_beta 94.884(2)
_cell_angle_gamma 102.663(3)
_cell_formula_units_Z 2
_cell_length_a 8.4780(12)
_cell_length_b 9.2472(15)
_cell_length_c 11.291(2)
_cell_measurement_reflns_used 1119
_cell_measurement_temperature 298(2)
_cell_measurement_theta_max 27.007
_cell_measurement_theta_min 2.430
_cell_volume 799.6(2)
_computing_cell_refinement 'SAINT (Siemens, 1996)'
_computing_data_collection 'SMART (Siemens, 1996)'
_computing_data_reduction 'SAINT (Siemens, 1996)'
_computing_molecular_graphics 'SHELXTL (Sheldrick, 1997b)'
_computing_publication_material 'SHELXTL (Sheldrick, 1997b)'
_computing_structure_refinement 'SHELXL97 (Sheldrick, 1997a)'
_computing_structure_solution 'SHELXS97 (Sheldrick, 1997a)'
_diffrn_ambient_temperature 298(2)
_diffrn_measured_fraction_theta_full 0.967
_diffrn_measured_fraction_theta_max 0.967
_diffrn_measurement_device_type 'Siemens SMART CCD area-detector'
_diffrn_measurement_method '\f and \w scans'
_diffrn_radiation_monochromator graphite
_diffrn_radiation_source 'fine-focus sealed tube'
_diffrn_radiation_type MoK\a
_diffrn_radiation_wavelength 0.71073
_diffrn_reflns_av_R_equivalents 0.0375
_diffrn_reflns_av_sigmaI/netI 0.0761
_diffrn_reflns_limit_h_max 10
_diffrn_reflns_limit_h_min -4
_diffrn_reflns_limit_k_max 9
_diffrn_reflns_limit_k_min -10
_diffrn_reflns_limit_l_max 13
_diffrn_reflns_limit_l_min -13
_diffrn_reflns_number 4033
_diffrn_reflns_theta_full 25.01
_diffrn_reflns_theta_max 25.01
_diffrn_reflns_theta_min 1.95
_diffrn_standards_number 0
_exptl_absorpt_coefficient_mu 0.082
_exptl_absorpt_correction_T_max 0.9854
_exptl_absorpt_correction_T_min 0.9586
_exptl_absorpt_correction_type multi-scan
_exptl_absorpt_process_details '(SADABS; Sheldrick, 1996)'
_exptl_crystal_colour yellow
_exptl_crystal_density_diffrn 1.264
_exptl_crystal_density_method 'not measured'
_exptl_crystal_description block
_exptl_crystal_F_000 320
_exptl_crystal_size_max 0.52
_exptl_crystal_size_mid 0.34
_exptl_crystal_size_min 0.18
_refine_diff_density_max 0.193
_refine_diff_density_min -0.240
_refine_ls_extinction_method none
_refine_ls_goodness_of_fit_ref 1.014
_refine_ls_hydrogen_treatment constr
_refine_ls_matrix_type full
_refine_ls_number_parameters 208
_refine_ls_number_reflns 2718
_refine_ls_number_restraints 0
_refine_ls_restrained_S_all 1.014
_refine_ls_R_factor_all 0.1211
_refine_ls_R_factor_gt 0.0663
_refine_ls_shift/su_max 0.000
_refine_ls_shift/su_mean 0.000
_refine_ls_structure_factor_coef Fsqd
_refine_ls_weighting_details 'calc w=1/[\s^2^(Fo^2^)+(0.1265P)^2^+0.0065P] where P=(Fo^2^+2Fc^2^)/3'
_refine_ls_weighting_scheme calc
_refine_ls_wR_factor_gt 0.1734
_refine_ls_wR_factor_ref 0.2305
_reflns_number_gt 1439
_reflns_number_total 2718
_reflns_threshold_expression I>2\s(I)
_cod_data_source_file cv2345.cif
_cod_data_source_block I
_cod_depositor_comments
;
The following automatic conversions were performed:
'_symmetry_cell_setting' value 'Triclinic' changed to 'triclinic'
according to '/home/saulius/struct/CIF-dictionaries/cif_core.dic'
dictionary named 'cif_core.dic' version 2.4.1 from 2010-06-29.

Automatic conversion script
Id: cif_fix_enum 1527 2010-12-29 10:47:43Z saulius 

The following automatic conversions were performed:

'_symmetry_cell_setting' value 'Triclinic' changed to 'triclinic'
according to /home/saulius/struct/CIF-dictionaries/cif_core.dic
dictionary named 'cif_core.dic' version 2.4.1 from 2010-06-29.

Automatic conversion script
Id: cif_fix_values 1715 2011-07-08 13:25:40Z adriana 
;
_cod_database_code 2216391
_cod_database_fobs_code 2216391

loop_
_symmetry_equiv_pos_as_xyz
'x, y, z'
'-x, -y, -z'

loop_
_atom_site_type_symbol
_atom_site_label
_atom_site_fract_x
_atom_site_fract_y
_atom_site_fract_z
_atom_site_U_iso_or_equiv
_atom_site_adp_type
_atom_site_calc_flag
_atom_site_refinement_flags
_atom_site_occupancy
N N1 -0.1455(3) 0.2126(3) 1.0021(2) 0.0530(7) Uani d . 1
N N2 0.4300(3) 0.2611(3) 0.7853(2) 0.0576(8) Uani d . 1
N N3 -0.5784(4) 0.2933(4) 1.2834(3) 0.0779(10) Uani d . 1
N N4 0.8932(3) 0.1819(4) 0.5373(3) 0.0672(9) Uani d . 1
O O1 0.8862(3) 0.6807(3) 0.6144(2) 0.0868(9) Uani d . 1
H H1A 0.7989 0.7064 0.6338 0.104 Uiso d R 1
H H1B 0.9292 0.7337 0.5714 0.104 Uiso d R 1
C C1 0.0031(4) 0.2242(4) 0.9535(3) 0.0490(8) Uani d . 1
C C2 0.1255(4) 0.3655(4) 0.9904(3) 0.0545(9) Uani d . 1
H H2 0.1141 0.4557 1.0545 0.065 Uiso calc R 1
C C3 0.2647(4) 0.3757(4) 0.9339(3) 0.0570(9) Uani d . 1
H H3 0.3436 0.4725 0.9577 0.068 Uiso calc R 1
C C4 0.2851(4) 0.2389(4) 0.8409(3) 0.0519(8) Uani d . 1
C C5 0.1640(4) 0.0977(4) 0.8052(3) 0.0610(9) Uani d . 1
H H5 0.1769 0.0060 0.7437 0.073 Uiso calc R 1
C C6 0.0243(4) 0.0905(4) 0.8594(3) 0.0578(9) Uani d . 1
H H6 -0.0569 -0.0053 0.8325 0.069 Uiso calc R 1
C C7 -0.1438(4) 0.2861(4) 1.1190(3) 0.0575(9) Uani d . 1
H H7 -0.0436 0.3433 1.1726 0.069 Uiso calc R 1
C C8 -0.5868(5) 0.2162(5) 1.1575(4) 0.0745(11) Uani d . 1
H H8 -0.6894 0.1632 1.1064 0.089 Uiso calc R 1
C C9 -0.4478(4) 0.2128(4) 1.1010(3) 0.0621(10) Uani d . 1
H H9 -0.4587 0.1614 1.0131 0.075 Uiso calc R 1
C C10 -0.2960(4) 0.2842(4) 1.1736(3) 0.0541(9) Uani d . 1
C C11 -0.2877(5) 0.3637(5) 1.3026(4) 0.0874(14) Uani d . 1
H H11 -0.1865 0.4173 1.3558 0.105 Uiso calc R 1
C C12 -0.4301(6) 0.3629(5) 1.3517(4) 0.0894(14) Uani d . 1
H H12 -0.4213 0.4152 1.4394 0.107 Uiso calc R 1
C C13 0.4910(4) 0.1473(4) 0.7382(3) 0.0587(9) Uani d . 1
H H13 0.4452 0.0505 0.7457 0.070 Uiso calc R 1
C C14 0.8149(5) 0.0460(5) 0.5445(4) 0.0709(11) Uani d . 1
H H14 0.8495 -0.0444 0.5036 0.085 Uiso calc R 1
C C15 0.6844(4) 0.0294(4) 0.6091(3) 0.0622(9) Uani d . 1
H H15 0.6332 -0.0700 0.6099 0.075 Uiso calc R 1
C C16 0.6313(4) 0.1596(4) 0.6715(3) 0.0526(8) Uani d . 1
C C17 0.7126(4) 0.3042(4) 0.6648(3) 0.0648(10) Uani d . 1
H H17 0.6804 0.3963 0.7050 0.078 Uiso calc R 1
C C18 0.8414(4) 0.3094(4) 0.5978(4) 0.0712(11) Uani d . 1
H H18 0.8949 0.4069 0.5948 0.085 Uiso calc R 1

loop_
_atom_site_aniso_label
_atom_site_aniso_U_11
_atom_site_aniso_U_22
_atom_site_aniso_U_33
_atom_site_aniso_U_12
_atom_site_aniso_U_13
_atom_site_aniso_U_23
N1 0.0433(15) 0.0684(17) 0.0521(16) 0.0176(13) 0.0251(12) 0.0226(13)
N2 0.0442(16) 0.0711(18) 0.0602(16) 0.0175(14) 0.0248(13) 0.0225(14)
N3 0.070(2) 0.105(3) 0.093(2) 0.049(2) 0.052(2) 0.055(2)
N4 0.0625(19) 0.080(2) 0.0762(19) 0.0290(17) 0.0417(16) 0.0374(16)
O1 0.084(2) 0.0951(19) 0.109(2) 0.0440(16) 0.0549(17) 0.0503(16)
C1 0.0373(17) 0.070(2) 0.0441(16) 0.0202(16) 0.0166(13) 0.0201(15)
C2 0.0465(19) 0.065(2) 0.0546(18) 0.0261(16) 0.0204(15) 0.0153(16)
C3 0.0466(19) 0.063(2) 0.065(2) 0.0182(16) 0.0202(16) 0.0231(17)
C4 0.0421(18) 0.072(2) 0.0497(17) 0.0206(17) 0.0217(15) 0.0261(16)
C5 0.060(2) 0.074(2) 0.0481(18) 0.0259(18) 0.0277(16) 0.0118(16)
C6 0.0480(19) 0.061(2) 0.0530(18) 0.0031(15) 0.0212(15) 0.0116(16)
C7 0.0429(19) 0.078(2) 0.0535(19) 0.0172(16) 0.0183(15) 0.0236(17)
C8 0.053(2) 0.110(3) 0.082(3) 0.026(2) 0.0283(19) 0.055(2)
C9 0.052(2) 0.086(2) 0.057(2) 0.0187(19) 0.0235(17) 0.0347(18)
C10 0.050(2) 0.076(2) 0.0494(18) 0.0296(17) 0.0230(15) 0.0271(16)
C11 0.059(2) 0.125(3) 0.061(2) 0.020(2) 0.0273(19) 0.012(2)
C12 0.073(3) 0.118(4) 0.072(3) 0.031(3) 0.043(2) 0.020(2)
C13 0.055(2) 0.072(2) 0.063(2) 0.0245(18) 0.0289(17) 0.0326(17)
C14 0.075(3) 0.090(3) 0.080(2) 0.052(2) 0.045(2) 0.045(2)
C15 0.057(2) 0.066(2) 0.083(2) 0.0244(17) 0.0347(19) 0.0407(18)
C16 0.0442(18) 0.074(2) 0.0482(17) 0.0225(17) 0.0178(15) 0.0269(16)
C17 0.057(2) 0.065(2) 0.068(2) 0.0190(17) 0.0289(18) 0.0125(17)
C18 0.069(2) 0.064(2) 0.086(3) 0.0170(19) 0.045(2) 0.0277(19)

loop_
_atom_type_symbol
_atom_type_description
_atom_type_scat_dispersion_real
_atom_type_scat_dispersion_imag
_atom_type_scat_source
C C 0.0033 0.0016 'International Tables Vol C Tables 4.2.6.8 and 6.1.1.4'
H H 0.0000 0.0000 'International Tables Vol C Tables 4.2.6.8 and 6.1.1.4'
N N 0.0061 0.0033 'International Tables Vol C Tables 4.2.6.8 and 6.1.1.4'
O O 0.0106 0.0060 'International Tables Vol C Tables 4.2.6.8 and 6.1.1.4'

loop_
_geom_angle_atom_site_label_1
_geom_angle_atom_site_label_2
_geom_angle_atom_site_label_3
_geom_angle
C7 N1 C1 119.8(3)
C13 N2 C4 120.5(3)
C12 N3 C8 116.3(3)
C14 N4 C18 116.4(3)
H1A O1 H1B 108.9
C2 C1 C6 118.1(3)
C2 C1 N1 123.0(3)
C6 C1 N1 118.8(3)
C1 C2 C3 121.6(3)
C1 C2 H2 119.2
C3 C2 H2 119.2
C2 C3 C4 119.4(3)
C2 C3 H3 120.3
C4 C3 H3 120.3
C5 C4 C3 119.0(3)
C5 C4 N2 125.3(3)
C3 C4 N2 115.6(3)
C6 C5 C4 121.0(3)
C6 C5 H5 119.5
C4 C5 H5 119.5
C5 C6 C1 120.9(3)
C5 C6 H6 119.5
C1 C6 H6 119.5
N1 C7 C10 122.0(3)
N1 C7 H7 119.0
C10 C7 H7 119.0
N3 C8 C9 122.3(4)
N3 C8 H8 118.8
C9 C8 H8 118.8
C10 C9 C8 120.3(3)
C10 C9 H9 119.8
C8 C9 H9 119.8
C9 C10 C11 117.2(3)
C9 C10 C7 122.9(3)
C11 C10 C7 119.8(3)
C12 C11 C10 119.2(4)
C12 C11 H11 120.4
C10 C11 H11 120.4
N3 C12 C11 124.5(4)
N3 C12 H12 117.7
C11 C12 H12 117.7
N2 C13 C16 122.9(3)
N2 C13 H13 118.5
C16 C13 H13 118.5
N4 C14 C15 124.1(3)
N4 C14 H14 117.9
C15 C14 H14 117.9
C16 C15 C14 119.7(3)
C16 C15 H15 120.1
C14 C15 H15 120.1
C15 C16 C17 117.0(3)
C15 C16 C13 121.7(3)
C17 C16 C13 121.3(3)
C18 C17 C16 119.3(3)
C18 C17 H17 120.3
C16 C17 H17 120.3
N4 C18 C17 123.5(3)
N4 C18 H18 118.3
C17 C18 H18 118.3

loop_
_geom_bond_atom_site_label_1
_geom_bond_atom_site_label_2
_geom_bond_distance
N1 C7 1.260(4)
N1 C1 1.413(4)
N2 C13 1.249(4)
N2 C4 1.433(4)
N3 C12 1.316(5)
N3 C8 1.342(5)
N4 C14 1.319(5)
N4 C18 1.334(4)
O1 H1A 0.8500
O1 H1B 0.8500
C1 C2 1.385(4)
C1 C6 1.387(4)
C2 C3 1.390(4)
C2 H2 0.9300
C3 C4 1.398(4)
C3 H3 0.9300
C4 C5 1.381(5)
C5 C6 1.377(4)
C5 H5 0.9300
C6 H6 0.9300
C7 C10 1.476(4)
C7 H7 0.9300
C8 C9 1.388(4)
C8 H8 0.9300
C9 C10 1.357(5)
C9 H9 0.9300
C10 C11 1.378(5)
C11 C12 1.370(5)
C11 H11 0.9300
C12 H12 0.9300
C13 C16 1.465(4)
C13 H13 0.9300
C14 C15 1.385(4)
C14 H14 0.9300
C15 C16 1.365(4)
C15 H15 0.9300
C16 C17 1.393(5)
C17 C18 1.382(4)
C17 H17 0.9300
C18 H18 0.9300

loop_
_geom_hbond_atom_site_label_D
_geom_hbond_atom_site_label_H
_geom_hbond_atom_site_label_A
_geom_hbond_site_symmetry_A
_geom_hbond_distance_DH
_geom_hbond_distance_HA
_geom_hbond_distance_DA
_geom_hbond_angle_DHA
O1 H1B N4 2_766 0.85 2.20 3.005(4) 158.3
O1 H1A N3 2_567 0.85 2.16 2.967(4) 158.3

loop_
_cod_related_entry_id
_cod_related_entry_database
_cod_related_entry_code
1 ChemSpider 30655380
